data_7057371
loop_
_publ_author_name
'Sabounchei, Seyyed Javad'
'Badpa, Khadijeh'
'Nematollahi, Davood'
'Sharafi-kolkeshvandi, Mahnaz'
'Hosseinzadeh, Leila'
'Karamian, Roya'
'Ghasemlou, Fatemeh'
'Gable, Robert W.'

_publ_section_title
;
 New Pd/Pt(ii) complexes as unsymmetrical ylide-based chemotherapeutic
 agents: synthesis, characterization, biological activity,
 electrochemical, and X-ray studies
;
_journal_issue 11
_journal_name_full 'New Journal of Chemistry'
_journal_page_first 8968
_journal_paper_doi 10.1039/C8NJ00797G
_journal_volume 42
_journal_year 2018
_chemical_formula_moiety 'C39 H32 Br2 O P2 Pt'
_chemical_formula_sum 'C39 H32 Br2 O P2 Pt'
_chemical_formula_weight 933.49
_space_group_crystal_system orthorhombic
_space_group_IT_number 61
_space_group_name_Hall '-P 2ac 2ab'
_space_group_name_H-M_alt 'P b c a'
_symmetry_space_group_name_Hall '-P 2ac 2ab'
_symmetry_space_group_name_H-M 'P b c a'
_atom_sites_solution_hydrogens geom
_atom_sites_solution_primary dual
_audit_creation_date 2017-09-11
_audit_creation_method
;
Olex2 1.2
(compiled Aug 10 2017 17:28:52 for OlexSys, GUI svn.r5381)
;
_audit_update_record
;
2017-09-26 deposited with the CCDC.
2018-04-30 downloaded from the CCDC.
;
_cell_angle_alpha 90
_cell_angle_beta 90
_cell_angle_gamma 90
_cell_formula_units_Z 8
_cell_length_a 14.890(3)
_cell_length_b 16.582(3)
_cell_length_c 28.103(6)
_cell_measurement_reflns_used 18484
_cell_measurement_temperature 100(2)
_cell_measurement_theta_max 31.75
_cell_measurement_theta_min 3.33
_cell_volume 6939(2)
_computing_molecular_graphics 'Olex2 (Dolomanov et al., 2009)'
_computing_publication_material 'Olex2 (Dolomanov et al., 2009)'
_computing_structure_refinement 'ShelXL (Sheldrick, 2015)'
_computing_structure_solution 'ShelXT (Sheldrick, 2015)'
_diffrn_ambient_temperature 100(2)
_diffrn_detector 'CCD plate'
_diffrn_measured_fraction_theta_full 0.998
_diffrn_measured_fraction_theta_max 0.919
_diffrn_measurement_device synchrotron
_diffrn_measurement_device_type 'ADSC Quantum 210r'
_diffrn_measurement_method 'Phi Scan'
_diffrn_radiation_monochromator 'Silicon Double Crystal'
_diffrn_radiation_probe x-ray
_diffrn_radiation_type MoK\a
_diffrn_radiation_wavelength 0.7109
_diffrn_reflns_av_R_equivalents 0.0713
_diffrn_reflns_av_unetI/netI 0.0242
_diffrn_reflns_Laue_measured_fraction_full 0.998
_diffrn_reflns_Laue_measured_fraction_max 0.919
_diffrn_reflns_limit_h_max 21
_diffrn_reflns_limit_h_min -21
_diffrn_reflns_limit_k_max 24
_diffrn_reflns_limit_k_min -24
_diffrn_reflns_limit_l_max 41
_diffrn_reflns_limit_l_min -41
_diffrn_reflns_number 249011
_diffrn_reflns_point_group_measured_fraction_full 0.998
_diffrn_reflns_point_group_measured_fraction_max 0.919
_diffrn_reflns_theta_full 27.500
_diffrn_reflns_theta_max 31.935
_diffrn_reflns_theta_min 1.450
_diffrn_source 'MX1 Beamline Australian Synchrotron'
_exptl_absorpt_coefficient_mu 6.470
_exptl_absorpt_correction_T_max 0.4343
_exptl_absorpt_correction_T_min 0.3516
_exptl_absorpt_correction_type multi-scan
_exptl_absorpt_process_details 'XDS (Kabsch, 1993)'
_exptl_crystal_colour colourless
_exptl_crystal_colour_primary colourless
_exptl_crystal_density_diffrn 1.787
_exptl_crystal_density_method 'not measured'
_exptl_crystal_description needle
_exptl_crystal_F_000 3616
_exptl_crystal_size_max 0.1
_exptl_crystal_size_mid 0.01
_exptl_crystal_size_min 0.01
_refine_diff_density_max 2.458
_refine_diff_density_min -1.716
_refine_diff_density_rms 0.191
_refine_ls_extinction_coef 0.00241(9)
_refine_ls_extinction_expression Fc^*^=kFc[1+0.001xFc^2^\l^3^/sin(2\q)]^-1/4^
_refine_ls_extinction_method 'SHELXL-2017/1 (Sheldrick 2017)'
_refine_ls_goodness_of_fit_ref 1.108
_refine_ls_hydrogen_treatment constr
_refine_ls_matrix_type full
_refine_ls_number_parameters 407
_refine_ls_number_reflns 11006
_refine_ls_number_restraints 6
_refine_ls_restrained_S_all 1.107
_refine_ls_R_factor_all 0.0649
_refine_ls_R_factor_gt 0.0459
_refine_ls_shift/su_max 0.002
_refine_ls_shift/su_mean 0.000
_refine_ls_structure_factor_coef Fsqd
_refine_ls_weighting_details 'w=1/[\s^2^(Fo^2^)+(0.0529P)^2^+40.6061P] where P=(Fo^2^+2Fc^2^)/3'
_refine_ls_weighting_scheme calc
_refine_ls_wR_factor_gt 0.1176
_refine_ls_wR_factor_ref 0.1272
_reflns_Friedel_coverage 0.000
_reflns_number_gt 8574
_reflns_number_total 11006
_reflns_threshold_expression 'I > 2\s(I)'
_cod_data_source_file c8nj00797g2.cif
_cod_data_source_block rwg2017s22am
_cod_depositor_comments 'Adding full bibliography for 7057369--7057371.cif.'
_cod_database_code 7057371
_shelx_shelxl_version_number 2017/1
_shelx_space_group_comment
;
The symmetry employed for this shelxl refinement is uniquely defined
by the following loop, which should always be used as a source of
symmetry information in preference to the above space-group names.
They are only intended as comments.
;
_shelx_estimated_absorpt_t_max 0.938
_shelx_estimated_absorpt_t_min 0.564
_olex2_refinement_description
;
1. Fixed Uiso
 At 1.2 times of:
  All C(H) groups, All C(H,H) groups
2. Uiso/Uaniso restraints and constraints
Uanis(C12) \\sim Ueq: with sigma of 0.05 and sigma for terminal atoms of 0.1
3.a Ternary CH refined with riding coordinates:
 C1(H1)
3.b Secondary CH2 refined with riding coordinates:
 C27(H27A,H27B)
3.c Aromatic/amide H refined with riding coordinates:
 C4(H4), C5(H5), C7(H7), C8(H8), C10(H10), C11(H11), C12(H12), C13(H13),
 C14(H14), C16(H16), C17(H17), C18(H18), C19(H19), C20(H20), C22(H22), C23(H23),
  C24(H24), C25(H25), C26(H26), C29(H29), C30(H30), C31(H31), C32(H32),
 C33(H33), C35(H35), C36(H36), C37(H37), C38(H38), C39(H39)
;
_local_rwg_checkcif_report
;
PLAT971_ALERT_2_B Check Calcd Residual Density 1.07A From Pt1 2.53 eA-3 

  RESPONSE:  This is due to some disorder, or twinning, of the crystal, or
             possible inaccuracy in the absorption correction; only
             multi-scan absorption corrections are available at the
             Australian Synchrotron, gaussian absorption corrections cannot
             be carried out.

RADNW01_ALERT_1_C The radiation wavelength lies outside the expected range for
                  the supplied radiation type. Expected range 0.71065-0.71075
                  Wavelength given = 0.71090 

  RESPONSE: The radiation was tuned to approximate MoKa

PLAT220_ALERT_2_C Non-Solvent Resd 1 C Ueq(max)/Ueq(min) Range 3.6 Ratio 

  RESPONSE:  Atoms of one of the aromatic rings of the biphenyl group were
             affected by disorder, by rotation around the C6-C9 bond. It was
             possible to model this disorder

PLAT241_ALERT_2_C High \^a\/E?MainMol\^a\/E? Ueq as Compared to Neighbors of C11 Check 

  RESPONSE: See PLAT220_ALERT_2_C above

PLAT342_ALERT_3_C Low Bond Precision on C-C Bonds ............... 0.00951 Ang. 

  RESPONSE:  Possible disorder of the crystal and the presence of Pt

PLAT906_ALERT_3_C Large K value in the Analysis of Variance ...... 2.919 Check 

  RESPONSE:  The intensity of weaker reflections can be overestimated by
             CCD detectors

PLAT911_ALERT_3_C Missing # FCF Refl Between THmin & STh/L= 0.600 14 Report 

  RESPONSE:  Reflections not measured or removed during processing

PLAT971_ALERT_2_C Check Calcd Residual Density 1.02A From Pt1 2.50 eA-3 
PLAT971_ALERT_2_C Check Calcd Residual Density 1.82A From C39 1.88 eA-3 
PLAT971_ALERT_2_C Check Calcd Residual Density 1.08A From Pt1 1.87 eA-3 
PLAT971_ALERT_2_C Check Calcd Residual Density 1.49A From Pt1 1.65 eA-3 
PLAT971_ALERT_2_C Check Calcd Residual Density 0.97A From Pt1 1.64 eA-3 
PLAT971_ALERT_2_C Check Calcd Residual Density 1.10A From Pt1 1.63 eA-3 
PLAT971_ALERT_2_C Check Calcd Residual Density 1.12A From Pt1 1.63 eA-3 
PLAT971_ALERT_2_C Check Calcd Residual Density 1.03A From Pt1 1.57 eA-3 
PLAT972_ALERT_2_C Check Calcd Residual Density 0.72A From Pt1 -1.71 eA-3 
PLAT972_ALERT_2_C Check Calcd Residual Density 0.85A From Pt1 -1.52 eA-3 
PLAT972_ALERT_2_C Check Calcd Residual Density 0.80A From Pt1 -1.52 eA-3 
PLAT977_ALERT_2_C Check the Negative Difference Density on H16 -0.32 eA-3 
PLAT977_ALERT_2_C Check the Negative Difference Density on H27A -0.39 eA-3 
PLAT977_ALERT_2_C Check the Negative Difference Density on H27B -0.38 eA-3 
PLAT977_ALERT_2_C Check the Negative Difference Density on H35 -0.39 eA-3 

  RESPONSE: See PLAT971_ALERT_2_B above

PLAT978_ALERT_2_C Number C-C Bonds with Positive Residual Density. 0 Info 

  RESPONSE:  Noted

PLAT003_ALERT_2_G Number of Uiso or Uij Restrained non-H Atoms ... 1 Report 

  RESPONSE:  The Uij values C11 were close to NPD and were restrained to
             near isotropic values

PLAT083_ALERT_2_G SHELXL Second Parameter in WGHT Unusually Large 40.85 Why ? 

  RESPONSE:  Probably due to disorder of the crystal

PLAT186_ALERT_4_G The CIF-Embedded .res File Contains ISOR Records 1 Report 

  RESPONSE:  see PLAT003_ALERT_2_G above

PLAT232_ALERT_2_G Hirshfeld Test Diff (M-X) Pt1 --Br2 .. 7.3 s.u. 

  RESPONSE:  These atoms were correctly assigned

PLAT793_ALERT_4_G The Model has Chirality at C1 (Centro SPGR) S Verify 

  RESPONSE:  Correct

PLAT860_ALERT_3_G Number of Least-Squares Restraints ............. 6 Note 

  RESPONSE: see PLAT003_ALERT_2_G above

PLAT912_ALERT_4_G Missing # of FCF Reflections Above STh/L= 0.600 945 Note 

  RESPONSE:  The detector does not measure all reflections at high theta 
             angles.

PLAT913_ALERT_3_G Missing # of Very Strong Reflections in FCF .... 3 Note 

  RESPONSE:  Possibly due to being removed during processing

PLAT933_ALERT_2_G Number of OMIT Records in Embedded .res File ... 12 Note 

  RESPONSE:  These reflections were removed due to their intensity being much
             greater than the calculated intensity.
;
_olex2_submission_special_instructions 'No special instructions were received'

loop_
_space_group_symop_operation_xyz
'x, y, z'
'-x+1/2, -y, z+1/2'
'-x, y+1/2, -z+1/2'
'x+1/2, -y+1/2, -z'
'-x, -y, -z'
'x-1/2, y, -z-1/2'
'x, -y-1/2, z-1/2'
'-x-1/2, y-1/2, z'

loop_
_atom_site_label
_atom_site_type_symbol
_atom_site_fract_x
_atom_site_fract_y
_atom_site_fract_z
_atom_site_U_iso_or_equiv
_atom_site_adp_type
_atom_site_occupancy
_atom_site_site_symmetry_order
_atom_site_calc_flag
_atom_site_refinement_flags_posn
_atom_site_refinement_flags_adp
Pt1 Pt 0.27327(2) 0.45627(2) 0.38362(2) 0.02659(7) Uani 1 1 d . .
Br1 Br 0.19464(4) 0.36634(4) 0.44014(2) 0.03572(13) Uani 1 1 d . .
Br2 Br 0.37823(4) 0.34417(3) 0.36446(2) 0.03726(14) Uani 1 1 d . .
P1 P 0.19026(9) 0.56180(8) 0.40305(5) 0.0286(3) Uani 1 1 d . .
P2 P 0.35935(9) 0.62264(8) 0.36223(5) 0.0283(3) Uani 1 1 d . .
O1 O 0.2314(3) 0.6121(2) 0.29243(16) 0.0378(9) Uani 1 1 d . .
C1 C 0.3361(4) 0.5293(3) 0.33252(18) 0.0277(9) Uani 1 1 d . .
H1 H 0.392294 0.503701 0.320139 0.033 Uiso 1 1 calc R .
C2 C 0.2710(3) 0.5471(3) 0.2931(2) 0.0310(10) Uani 1 1 d . .
C3 C 0.2549(4) 0.4871(4) 0.2538(2) 0.0333(11) Uani 1 1 d . .
C4 C 0.2967(4) 0.4129(4) 0.2514(2) 0.0359(12) Uani 1 1 d . .
H4 H 0.338299 0.397714 0.275445 0.043 Uiso 1 1 calc R .
C5 C 0.2787(4) 0.3603(4) 0.2142(2) 0.0399(13) Uani 1 1 d . .
H5 H 0.307623 0.309274 0.213287 0.048 Uiso 1 1 calc R .
C6 C 0.2185(4) 0.3816(4) 0.1781(2) 0.0401(13) Uani 1 1 d . .
C7 C 0.1779(5) 0.4577(4) 0.1808(2) 0.0433(14) Uani 1 1 d . .
H7 H 0.137819 0.474049 0.156346 0.052 Uiso 1 1 calc R .
C8 C 0.1946(4) 0.5090(4) 0.2180(2) 0.0378(12) Uani 1 1 d . .
H8 H 0.165076 0.559715 0.219438 0.045 Uiso 1 1 calc R .
C9 C 0.1983(4) 0.3254(5) 0.1382(2) 0.0473(16) Uani 1 1 d . .
C10 C 0.2580(5) 0.2663(7) 0.1243(3) 0.068(3) Uani 1 1 d . .
H10 H 0.313708 0.261021 0.140497 0.081 Uiso 1 1 calc R .
C11 C 0.2380(6) 0.2142(8) 0.0867(4) 0.099(5) Uani 1 1 d . .
H11 H 0.278051 0.171809 0.078578 0.119 Uiso 1 1 calc R .
C12 C 0.1586(7) 0.2252(8) 0.0613(3) 0.089(4) Uani 1 1 d . U
H12 H 0.145602 0.191342 0.034883 0.107 Uiso 1 1 calc R .
C13 C 0.0980(6) 0.2853(7) 0.0743(3) 0.072(3) Uani 1 1 d . .
H13 H 0.044070 0.292567 0.056787 0.086 Uiso 1 1 calc R .
C14 C 0.1168(5) 0.3340(5) 0.1126(2) 0.0525(18) Uani 1 1 d . .
H14 H 0.074651 0.373959 0.122085 0.063 Uiso 1 1 calc R .
C15 C 0.4055(3) 0.6951(3) 0.3216(2) 0.0298(10) Uani 1 1 d . .
C16 C 0.3689(4) 0.7709(3) 0.3122(2) 0.0326(11) Uani 1 1 d . .
H16 H 0.316652 0.788642 0.328505 0.039 Uiso 1 1 calc R .
C17 C 0.4096(4) 0.8199(4) 0.2788(2) 0.0362(12) Uani 1 1 d . .
H17 H 0.384955 0.871673 0.272569 0.043 Uiso 1 1 calc R .
C18 C 0.4854(4) 0.7954(4) 0.2542(2) 0.0398(13) Uani 1 1 d . .
H18 H 0.511654 0.829545 0.230889 0.048 Uiso 1 1 calc R .
C19 C 0.5225(4) 0.7204(4) 0.2638(3) 0.0444(14) Uani 1 1 d . .
H19 H 0.574529 0.703141 0.247095 0.053 Uiso 1 1 calc R .
C20 C 0.4843(4) 0.6707(4) 0.2977(2) 0.0395(13) Uani 1 1 d . .
H20 H 0.511064 0.620152 0.304845 0.047 Uiso 1 1 calc R .
C21 C 0.4440(3) 0.6105(3) 0.40744(19) 0.0296(10) Uani 1 1 d . .
C22 C 0.4726(4) 0.6799(4) 0.4314(2) 0.0385(12) Uani 1 1 d . .
H22 H 0.446115 0.730530 0.424221 0.046 Uiso 1 1 calc R .
C23 C 0.5390(4) 0.6749(4) 0.4653(2) 0.0429(14) Uani 1 1 d . .
H23 H 0.557373 0.722083 0.481848 0.051 Uiso 1 1 calc R .
C24 C 0.5794(4) 0.6014(4) 0.4755(2) 0.0438(14) Uani 1 1 d . .
H24 H 0.625137 0.598404 0.498999 0.053 Uiso 1 1 calc R .
C25 C 0.5532(4) 0.5328(4) 0.4514(2) 0.0398(13) Uani 1 1 d . .
H25 H 0.581791 0.482828 0.458040 0.048 Uiso 1 1 calc R .
C26 C 0.4844(4) 0.5361(4) 0.4172(2) 0.0348(11) Uani 1 1 d . .
H26 H 0.465667 0.488753 0.400976 0.042 Uiso 1 1 calc R .
C27 C 0.2554(4) 0.6558(3) 0.3905(2) 0.0322(11) Uani 1 1 d . .
H27A H 0.221287 0.691784 0.368930 0.039 Uiso 1 1 calc R .
H27B H 0.268408 0.685235 0.420319 0.039 Uiso 1 1 calc R .
C28 C 0.1622(4) 0.5715(4) 0.4656(2) 0.0338(11) Uani 1 1 d . .
C29 C 0.0751(4) 0.5846(4) 0.4815(2) 0.0406(13) Uani 1 1 d . .
H29 H 0.027515 0.591306 0.459354 0.049 Uiso 1 1 calc R .
C30 C 0.0580(5) 0.5878(5) 0.5302(2) 0.0473(15) Uani 1 1 d . .
H30 H -0.001197 0.597928 0.541291 0.057 Uiso 1 1 calc R .
C31 C 0.1262(6) 0.5763(6) 0.5623(3) 0.060(2) Uani 1 1 d . .
H31 H 0.114132 0.579854 0.595465 0.072 Uiso 1 1 calc R .
C32 C 0.2123(6) 0.5596(7) 0.5470(3) 0.067(3) Uani 1 1 d . .
H32 H 0.258553 0.548933 0.569390 0.080 Uiso 1 1 calc R .
C33 C 0.2308(4) 0.5583(5) 0.4985(2) 0.0514(18) Uani 1 1 d . .
H33 H 0.290282 0.548512 0.487797 0.062 Uiso 1 1 calc R .
C34 C 0.0858(4) 0.5687(3) 0.3699(2) 0.0309(10) Uani 1 1 d . .
C35 C 0.0375(4) 0.6400(4) 0.3672(2) 0.0394(13) Uani 1 1 d . .
H35 H 0.058843 0.687113 0.382746 0.047 Uiso 1 1 calc R .
C36 C -0.0428(4) 0.6420(4) 0.3416(3) 0.0445(14) Uani 1 1 d . .
H36 H -0.076154 0.690675 0.339278 0.053 Uiso 1 1 calc R .
C37 C -0.0734(4) 0.5731(5) 0.3197(3) 0.0473(15) Uani 1 1 d . .
H37 H -0.128105 0.574677 0.302323 0.057 Uiso 1 1 calc R .
C38 C -0.0263(4) 0.5018(4) 0.3226(3) 0.0473(15) Uani 1 1 d . .
H38 H -0.048602 0.454628 0.307525 0.057 Uiso 1 1 calc R .
C39 C 0.0547(4) 0.4993(4) 0.3478(2) 0.0367(12) Uani 1 1 d . .
H39 H 0.088030 0.450567 0.349767 0.044 Uiso 1 1 calc R .

loop_
_atom_site_aniso_label
_atom_site_aniso_U_11
_atom_site_aniso_U_22
_atom_site_aniso_U_33
_atom_site_aniso_U_23
_atom_site_aniso_U_13
_atom_site_aniso_U_12
Pt1 0.02537(10) 0.02574(10) 0.02866(11) 0.00065(7) -0.00030(7) -0.00170(7)
Br1 0.0367(3) 0.0345(3) 0.0360(3) 0.0050(2) 0.0044(2) -0.0048(2)
Br2 0.0357(3) 0.0296(3) 0.0465(3) 0.0025(2) 0.0031(2) 0.0032(2)
P1 0.0231(6) 0.0293(6) 0.0335(7) -0.0019(5) 0.0013(5) -0.0029(5)
P2 0.0241(6) 0.0260(6) 0.0348(7) 0.0004(5) 0.0019(5) -0.0015(5)
O1 0.037(2) 0.0294(19) 0.047(2) 0.0028(17) -0.0055(18) 0.0024(16)
C1 0.031(2) 0.025(2) 0.026(2) 0.0020(18) 0.0015(19) -0.0015(18)
C2 0.025(2) 0.033(3) 0.035(3) 0.002(2) 0.0014(19) -0.007(2)
C3 0.026(2) 0.038(3) 0.036(3) 0.004(2) 0.001(2) -0.005(2)
C4 0.033(3) 0.041(3) 0.033(3) -0.001(2) 0.000(2) -0.002(2)
C5 0.033(3) 0.043(3) 0.044(3) -0.010(3) 0.002(2) -0.003(2)
C6 0.035(3) 0.054(4) 0.031(3) -0.005(3) 0.004(2) -0.012(3)
C7 0.040(3) 0.055(4) 0.035(3) 0.002(3) -0.003(2) -0.005(3)
C8 0.033(3) 0.043(3) 0.037(3) 0.004(2) -0.003(2) -0.001(2)
C9 0.038(3) 0.069(5) 0.035(3) -0.014(3) 0.006(2) -0.012(3)
C10 0.039(3) 0.096(7) 0.068(5) -0.043(5) 0.011(3) -0.005(4)
C11 0.054(5) 0.140(11) 0.103(8) -0.084(8) 0.029(5) -0.015(6)
C12 0.075(6) 0.137(10) 0.056(5) -0.051(6) 0.019(5) -0.029(6)
C13 0.063(5) 0.113(8) 0.039(4) -0.023(4) -0.002(3) -0.025(5)
C14 0.050(4) 0.071(5) 0.036(3) -0.002(3) 0.000(3) -0.019(4)
C15 0.026(2) 0.028(2) 0.035(3) -0.002(2) 0.0024(19) -0.0038(19)
C16 0.034(3) 0.029(2) 0.035(3) 0.003(2) 0.000(2) 0.001(2)
C17 0.039(3) 0.033(3) 0.037(3) 0.006(2) -0.005(2) -0.003(2)
C18 0.043(3) 0.042(3) 0.035(3) 0.002(2) 0.001(2) -0.012(3)
C19 0.040(3) 0.042(3) 0.051(4) -0.003(3) 0.014(3) -0.006(3)
C20 0.033(3) 0.032(3) 0.054(4) 0.002(3) 0.013(3) -0.001(2)
C21 0.025(2) 0.035(3) 0.028(2) 0.002(2) 0.0023(18) -0.0027(19)
C22 0.039(3) 0.035(3) 0.041(3) -0.004(2) -0.002(2) 0.002(2)
C23 0.042(3) 0.050(4) 0.037(3) -0.008(3) -0.002(2) -0.008(3)
C24 0.038(3) 0.057(4) 0.037(3) 0.006(3) -0.007(2) -0.009(3)
C25 0.035(3) 0.045(3) 0.040(3) 0.009(3) -0.007(2) -0.002(2)
C26 0.033(3) 0.035(3) 0.036(3) 0.001(2) -0.003(2) -0.004(2)
C27 0.031(2) 0.024(2) 0.042(3) -0.001(2) 0.007(2) 0.0003(19)
C28 0.032(3) 0.033(3) 0.037(3) -0.004(2) 0.004(2) -0.006(2)
C29 0.032(3) 0.041(3) 0.049(3) 0.001(3) 0.007(2) -0.003(2)
C30 0.038(3) 0.056(4) 0.048(4) -0.008(3) 0.013(3) -0.007(3)
C31 0.055(4) 0.086(6) 0.039(3) -0.018(4) 0.010(3) -0.013(4)
C32 0.047(4) 0.116(8) 0.038(4) -0.018(4) -0.003(3) -0.008(4)
C33 0.032(3) 0.085(6) 0.037(3) -0.015(3) 0.002(2) -0.002(3)
C34 0.027(2) 0.033(2) 0.032(2) 0.000(2) -0.0010(19) -0.003(2)
C35 0.033(3) 0.035(3) 0.050(3) 0.000(3) -0.006(2) -0.003(2)
C36 0.037(3) 0.040(3) 0.057(4) 0.007(3) -0.010(3) 0.001(2)
C37 0.031(3) 0.057(4) 0.054(4) 0.002(3) -0.013(3) -0.004(3)
C38 0.038(3) 0.047(4) 0.057(4) -0.007(3) -0.009(3) -0.006(3)
C39 0.031(3) 0.034(3) 0.045(3) -0.004(2) -0.006(2) -0.002(2)

loop_
_atom_type_symbol
_atom_type_description
_atom_type_scat_dispersion_real
_atom_type_scat_dispersion_imag
_atom_type_scat_source
C C 0.0033 0.0016 'International Tables Vol C Tables 4.2.6.8 and 6.1.1.4'
H H 0.0000 0.0000 'International Tables Vol C Tables 4.2.6.8 and 6.1.1.4'
Br Br -0.2901 2.4595 'International Tables Vol C Tables 4.2.6.8 and 6.1.1.4'
O O 0.0106 0.0060 'International Tables Vol C Tables 4.2.6.8 and 6.1.1.4'
P P 0.1023 0.0942 'International Tables Vol C Tables 4.2.6.8 and 6.1.1.4'
Pt Pt -1.7033 8.3905 'International Tables Vol C Tables 4.2.6.8 and 6.1.1.4'

loop_
_geom_angle_atom_site_label_1
_geom_angle_atom_site_label_2
_geom_angle_atom_site_label_3
_geom_angle
Br1 Pt1 Br2 89.19(2)
P1 Pt1 Br1 93.09(4)
P1 Pt1 Br2 174.98(4)
C1 Pt1 Br1 176.76(14)
C1 Pt1 Br2 90.15(14)
C1 Pt1 P1 87.82(15)
C27 P1 Pt1 108.84(18)
C28 P1 Pt1 116.0(2)
C28 P1 C27 103.2(3)
C28 P1 C34 107.1(3)
C34 P1 Pt1 113.66(19)
C34 P1 C27 107.1(3)
C1 P2 C15 110.8(2)
C1 P2 C21 111.5(3)
C1 P2 C27 107.4(3)
C15 P2 C21 104.8(2)
C15 P2 C27 113.6(3)
C21 P2 C27 108.7(3)
Pt1 C1 H1 111.5
P2 C1 Pt1 105.4(2)
P2 C1 H1 111.5
C2 C1 Pt1 109.3(3)
C2 C1 P2 107.3(4)
C2 C1 H1 111.5
O1 C2 C1 119.7(5)
O1 C2 C3 119.4(5)
C1 C2 C3 120.9(5)
C4 C3 C2 123.5(5)
C4 C3 C8 119.1(6)
C8 C3 C2 117.3(5)
C3 C4 H4 119.7
C3 C4 C5 120.6(6)
C5 C4 H4 119.7
C4 C5 H5 119.6
C4 C5 C6 120.8(6)
C6 C5 H5 119.6
C5 C6 C7 117.6(6)
C5 C6 C9 121.2(7)
C7 C6 C9 121.2(6)
C6 C7 H7 119.3
C8 C7 C6 121.5(6)
C8 C7 H7 119.3
C3 C8 H8 119.8
C7 C8 C3 120.3(6)
C7 C8 H8 119.8
C10 C9 C6 121.9(7)
C10 C9 C14 118.6(7)
C14 C9 C6 119.5(7)
C9 C10 H10 119.5
C9 C10 C11 121.1(9)
C11 C10 H10 119.5
C10 C11 H11 120.4
C12 C11 C10 119.2(10)
C12 C11 H11 120.4
C11 C12 H12 119.7
C13 C12 C11 120.5(8)
C13 C12 H12 119.7
C12 C13 H13 120.2
C14 C13 C12 119.7(9)
C14 C13 H13 120.2
C9 C14 H14 119.6
C13 C14 C9 120.8(9)
C13 C14 H14 119.6
C16 C15 P2 125.1(4)
C16 C15 C20 119.4(5)
C20 C15 P2 115.5(4)
C15 C16 H16 120.4
C17 C16 C15 119.2(5)
C17 C16 H16 120.4
C16 C17 H17 119.2
C16 C17 C18 121.6(6)
C18 C17 H17 119.2
C17 C18 H18 120.3
C17 C18 C19 119.3(6)
C19 C18 H18 120.3
C18 C19 H19 119.8
C20 C19 C18 120.3(6)
C20 C19 H19 119.8
C15 C20 H20 120.0
C19 C20 C15 120.0(6)
C19 C20 H20 120.0
C22 C21 P2 117.5(4)
C22 C21 C26 120.0(5)
C26 C21 P2 122.5(4)
C21 C22 H22 119.9
C23 C22 C21 120.2(6)
C23 C22 H22 119.9
C22 C23 H23 119.8
C22 C23 C24 120.4(6)
C24 C23 H23 119.8
C23 C24 H24 120.0
C25 C24 C23 120.0(6)
C25 C24 H24 120.0
C24 C25 H25 119.7
C24 C25 C26 120.6(6)
C26 C25 H25 119.7
C21 C26 C25 118.8(5)
C21 C26 H26 120.6
C25 C26 H26 120.6
P1 C27 H27A 110.6
P1 C27 H27B 110.6
P2 C27 P1 105.7(3)
P2 C27 H27A 110.6
P2 C27 H27B 110.6
H27A C27 H27B 108.7
C29 C28 P1 122.7(5)
C29 C28 C33 119.7(6)
C33 C28 P1 117.4(4)
C28 C29 H29 120.3
C28 C29 C30 119.5(6)
C30 C29 H29 120.3
C29 C30 H30 119.8
C31 C30 C29 120.4(6)
C31 C30 H30 119.8
C30 C31 H31 119.7
C30 C31 C32 120.6(7)
C32 C31 H31 119.7
C31 C32 H32 120.2
C31 C32 C33 119.6(8)
C33 C32 H32 120.2
C28 C33 H33 119.9
C32 C33 C28 120.1(6)
C32 C33 H33 119.9
C35 C34 P1 121.7(4)
C35 C34 C39 120.7(5)
C39 C34 P1 117.6(4)
C34 C35 H35 120.3
C34 C35 C36 119.5(6)
C36 C35 H35 120.3
C35 C36 H36 120.2
C37 C36 C35 119.6(6)
C37 C36 H36 120.2
C36 C37 H37 119.4
C36 C37 C38 121.2(6)
C38 C37 H37 119.4
C37 C38 H38 120.2
C37 C38 C39 119.7(6)
C39 C38 H38 120.2
C34 C39 C38 119.3(6)
C34 C39 H39 120.3
C38 C39 H39 120.3

loop_
_geom_bond_atom_site_label_1
_geom_bond_atom_site_label_2
_geom_bond_distance
Pt1 Br1 2.4734(6)
Pt1 Br2 2.4876(7)
Pt1 P1 2.2109(14)
Pt1 C1 2.098(5)
P1 C27 1.870(6)
P1 C28 1.815(6)
P1 C34 1.817(6)
P2 C1 1.793(5)
P2 C15 1.794(6)
P2 C21 1.801(5)
P2 C27 1.824(6)
O1 C2 1.229(7)
C1 H1 1.0000
C1 C2 1.501(8)
C2 C3 1.506(8)
C3 C4 1.381(9)
C3 C8 1.396(8)
C4 H4 0.9500
C4 C5 1.387(8)
C5 H5 0.9500
C5 C6 1.400(9)
C6 C7 1.401(10)
C6 C9 1.487(9)
C7 H7 0.9500
C7 C8 1.371(9)
C8 H8 0.9500
C9 C10 1.380(12)
C9 C14 1.418(10)
C10 H10 0.9500
C10 C11 1.397(12)
C11 H11 0.9500
C11 C12 1.394(16)
C12 H12 0.9500
C12 C13 1.393(15)
C13 H13 0.9500
C13 C14 1.376(10)
C14 H14 0.9500
C15 C16 1.396(7)
C15 C20 1.412(8)
C16 H16 0.9500
C16 C17 1.380(8)
C17 H17 0.9500
C17 C18 1.385(9)
C18 H18 0.9500
C18 C19 1.388(9)
C19 H19 0.9500
C19 C20 1.380(9)
C20 H20 0.9500
C21 C22 1.398(8)
C21 C26 1.400(8)
C22 H22 0.9500
C22 C23 1.375(9)
C23 H23 0.9500
C23 C24 1.389(10)
C24 H24 0.9500
C24 C25 1.381(9)
C25 H25 0.9500
C25 C26 1.406(8)
C26 H26 0.9500
C27 H27A 0.9900
C27 H27B 0.9900
C28 C29 1.389(8)
C28 C33 1.395(9)
C29 H29 0.9500
C29 C30 1.394(9)
C30 H30 0.9500
C30 C31 1.372(11)
C31 H31 0.9500
C31 C32 1.380(11)
C32 H32 0.9500
C32 C33 1.389(10)
C33 H33 0.9500
C34 C35 1.386(8)
C34 C39 1.386(8)
C35 H35 0.9500
C35 C36 1.397(8)
C36 H36 0.9500
C36 C37 1.375(10)
C37 H37 0.9500
C37 C38 1.377(10)
C38 H38 0.9500
C38 C39 1.399(8)
C39 H39 0.9500

loop_
_geom_hbond_atom_site_label_D
_geom_hbond_atom_site_label_H
_geom_hbond_atom_site_label_A
_geom_hbond_distance_DH
_geom_hbond_distance_HA
_geom_hbond_distance_DA
_geom_hbond_angle_DHA
_geom_hbond_site_symmetry_A
_geom_hbond_publ_flag
C26 H26 Br2 0.95 2.91 3.850(6) 168.6 . yes
C27 H27A Br2 0.99 2.93 3.775(6) 143.6 8_665 yes
C35 H35 Br2 0.95 2.82 3.612(6) 142.1 8_665 yes

loop_
_geom_torsion_atom_site_label_1
_geom_torsion_atom_site_label_2
_geom_torsion_atom_site_label_3
_geom_torsion_atom_site_label_4
_geom_torsion
Pt1 P1 C27 P2 4.6(3)
Pt1 P1 C28 C29 -130.2(5)
Pt1 P1 C28 C33 44.3(6)
Pt1 P1 C34 C35 -162.0(5)
Pt1 P1 C34 C39 19.2(5)
Pt1 C1 C2 O1 99.7(5)
Pt1 C1 C2 C3 -81.5(5)
Br1 Pt1 P1 C27 154.4(2)
Br1 Pt1 P1 C28 38.6(2)
Br1 Pt1 P1 C34 -86.3(2)
Br2 Pt1 C1 P2 -130.4(2)
Br2 Pt1 C1 C2 114.6(3)
P1 Pt1 C1 P2 45.0(2)
P1 Pt1 C1 C2 -70.0(3)
P1 C28 C29 C30 177.1(5)
P1 C28 C33 C32 -175.7(7)
P1 C34 C35 C36 -179.5(5)
P1 C34 C39 C38 178.9(5)
P2 C1 C2 O1 -14.1(6)
P2 C1 C2 C3 164.7(4)
P2 C15 C16 C17 -177.8(4)
P2 C15 C20 C19 176.7(5)
P2 C21 C22 C23 -178.1(5)
P2 C21 C26 C25 176.8(4)
O1 C2 C3 C4 179.5(5)
O1 C2 C3 C8 0.1(8)
C1 Pt1 P1 C27 -28.7(2)
C1 Pt1 P1 C28 -144.5(2)
C1 Pt1 P1 C34 90.6(2)
C1 P2 C15 C16 122.4(5)
C1 P2 C15 C20 -56.8(5)
C1 P2 C21 C22 176.1(4)
C1 P2 C21 C26 -0.4(5)
C1 P2 C27 P1 27.7(4)
C1 C2 C3 C4 0.7(8)
C1 C2 C3 C8 -178.7(5)
C2 C3 C4 C5 179.9(5)
C2 C3 C8 C7 179.0(5)
C3 C4 C5 C6 0.7(9)
C4 C3 C8 C7 -0.5(9)
C4 C5 C6 C7 0.4(9)
C4 C5 C6 C9 -179.7(6)
C5 C6 C7 C8 -1.5(9)
C5 C6 C9 C10 -24.8(11)
C5 C6 C9 C14 157.3(7)
C6 C7 C8 C3 1.6(10)
C6 C9 C10 C11 -179.9(9)
C6 C9 C14 C13 177.2(7)
C7 C6 C9 C10 155.2(8)
C7 C6 C9 C14 -22.8(10)
C8 C3 C4 C5 -0.6(9)
C9 C6 C7 C8 178.5(6)
C9 C10 C11 C12 3.6(18)
C10 C9 C14 C13 -0.9(12)
C10 C11 C12 C13 -2.5(19)
C11 C12 C13 C14 -0.2(17)
C12 C13 C14 C9 1.9(13)
C14 C9 C10 C11 -1.9(15)
C15 P2 C1 Pt1 -175.4(2)
C15 P2 C1 C2 -58.9(4)
C15 P2 C21 C22 56.1(5)
C15 P2 C21 C26 -120.5(5)
C15 P2 C27 P1 150.6(3)
C15 C16 C17 C18 0.5(9)
C16 C15 C20 C19 -2.6(9)
C16 C17 C18 C19 -1.2(9)
C17 C18 C19 C20 0.0(10)
C18 C19 C20 C15 1.9(10)
C20 C15 C16 C17 1.4(8)
C21 P2 C1 Pt1 68.3(3)
C21 P2 C1 C2 -175.3(3)
C21 P2 C15 C16 -117.1(5)
C21 P2 C15 C20 63.6(5)
C21 P2 C27 P1 -93.1(3)
C21 C22 C23 C24 1.2(10)
C22 C21 C26 C25 0.4(9)
C22 C23 C24 C25 0.2(10)
C23 C24 C25 C26 -1.2(10)
C24 C25 C26 C21 1.0(9)
C26 C21 C22 C23 -1.4(9)
C27 P1 C28 C29 110.9(5)
C27 P1 C28 C33 -74.7(6)
C27 P1 C34 C35 -41.7(6)
C27 P1 C34 C39 139.5(5)
C27 P2 C1 Pt1 -50.8(3)
C27 P2 C1 C2 65.6(4)
C27 P2 C15 C16 1.4(6)
C27 P2 C15 C20 -177.9(4)
C27 P2 C21 C22 -65.6(5)
C27 P2 C21 C26 117.8(5)
C28 P1 C27 P2 128.4(3)
C28 P1 C34 C35 68.5(6)
C28 P1 C34 C39 -110.3(5)
C28 C29 C30 C31 -1.5(11)
C29 C28 C33 C32 -1.0(12)
C29 C30 C31 C32 -1.5(14)
C30 C31 C32 C33 3.2(15)
C31 C32 C33 C28 -1.9(15)
C33 C28 C29 C30 2.7(10)
C34 P1 C27 P2 -118.7(3)
C34 P1 C28 C29 -2.0(6)
C34 P1 C28 C33 172.4(5)
C34 C35 C36 C37 0.7(10)
C35 C34 C39 C38 0.1(9)
C35 C36 C37 C38 0.0(11)
C36 C37 C38 C39 -0.6(11)
C37 C38 C39 C34 0.5(10)
C39 C34 C35 C36 -0.7(10)
